data_9006584
loop_
_publ_author_name
'Arlt, T.'
'Armbruster, T.'
'Miletich, R.'
'Ulmer, P.'
'Peters, T.'

_publ_section_title
;
 High pressure single-crystal synthesis, structure and compressibility
 of the garnet Mn2+3Mn3+2[SiO4]3
 Sample: T = 100 K
;
_journal_name_full 'Physics and Chemistry of Minerals'
_journal_page_first 100
_journal_page_last 106
_journal_paper_doi 10.1007/s002690050165
_journal_volume 26
_journal_year 1998
_chemical_formula_sum 'Mn5 O12 Si3'
_chemical_name_mineral Blythite
_space_group_IT_number 230
_symmetry_space_group_name_Hall '-I 4bd 2c 3'
_symmetry_space_group_name_H-M 'I a -3 d'
_cell_angle_alpha 90
_cell_angle_beta 90
_cell_angle_gamma 90
_cell_formula_units_Z 8
_cell_length_a 11.788
_cell_length_b 11.788
_cell_length_c 11.788
_cell_volume 1638.024
_database_code_amcsd 0008166
_diffrn_ambient_temperature 100
_exptl_crystal_density_diffrn 4.468
_cod_original_formula_sum 'Mn5 Si3 O12'
_cod_database_code 9006584

loop_
_space_group_symop_operation_xyz
x,y,z
1/2+x,1/2+y,1/2+z
z,1/2-x,1/2+y
1/2+z,-x,+y
-y,1/2+z,1/2-x
1/2-y,+z,-x
x,1/2-y,1/2+z
1/2+x,-y,+z
-z,1/2+x,1/2-y
1/2-z,+x,-y
y,1/2-z,1/2+x
1/2+y,-z,+x
-x,1/2+y,1/2-z
1/2-x,+y,-z
3/4+x,1/4-z,3/4-y
1/4+x,3/4-z,1/4-y
3/4-z,1/4+y,3/4+x
1/4-z,3/4+y,1/4+x
3/4+y,1/4-x,3/4-z
1/4+y,3/4-x,1/4-z
3/4-x,1/4+z,3/4+y
1/4-x,3/4+z,1/4+y
3/4+z,1/4-y,3/4-x
1/4+z,3/4-y,1/4-x
3/4-y,1/4+x,3/4+z
1/4-y,3/4+x,1/4+z
1/4+x,1/4+z,1/4+y
3/4+x,3/4+z,3/4+y
1/4-z,1/4-y,1/4-x
3/4-z,3/4-y,3/4-x
1/4+y,1/4+x,1/4+z
3/4+y,3/4+x,3/4+z
1/4-x,1/4-z,1/4-y
3/4-x,3/4-z,3/4-y
1/4+z,1/4+y,1/4+x
3/4+z,3/4+y,3/4+x
1/4-y,1/4-x,1/4-z
3/4-y,3/4-x,3/4-z
1/2+z,x,1/2-y
+z,1/2+x,-y
1/2-y,-z,1/2+x
-y,1/2-z,+x
1/2+x,y,1/2-z
+x,1/2+y,-z
1/2-z,-x,1/2+y
-z,1/2-x,+y
1/2+y,z,1/2-x
+y,1/2+z,-x
1/2-x,-y,1/2+z
-x,1/2-y,+z
1/2-z,1/2+x,y
-z,+x,1/2+y
1/2+y,1/2-z,-x
+y,-z,1/2-x
1/2-x,1/2+y,z
-x,+y,1/2+z
1/2+z,1/2-x,-y
+z,-x,1/2-y
1/2-y,1/2+z,x
-y,+z,1/2+x
1/2+x,1/2-y,-z
+x,-y,1/2-z
3/4-x,3/4+z,1/4-y
1/4-x,1/4+z,3/4-y
3/4+z,3/4-y,1/4+x
1/4+z,1/4-y,3/4+x
3/4-y,3/4+x,1/4-z
1/4-y,1/4+x,3/4-z
3/4+x,3/4-z,1/4+y
1/4+x,1/4-z,3/4+y
3/4-z,3/4+y,1/4-x
1/4-z,1/4+y,3/4-x
3/4+y,3/4-x,1/4+z
1/4+y,1/4-x,3/4+z
1/4-x,3/4-z,3/4+y
3/4-x,1/4-z,1/4+y
1/4+z,3/4+y,3/4-x
3/4+z,1/4+y,1/4-x
1/4-y,3/4-x,3/4+z
3/4-y,1/4-x,1/4+z
1/4+x,3/4+z,3/4-y
3/4+x,1/4+z,1/4-y
1/4-z,3/4-y,3/4+x
3/4-z,1/4-y,1/4+x
1/4+y,3/4+x,3/4-z
3/4+y,1/4+x,1/4-z
-z,-x,-y
1/2-z,1/2-x,1/2-y
y,z,x
1/2+y,1/2+z,1/2+x
-x,-y,-z
1/2-x,1/2-y,1/2-z
z,x,y
1/2+z,1/2+x,1/2+y
-y,-z,-x
1/2-y,1/2-z,1/2-x

loop_
_atom_site_aniso_label
_atom_site_aniso_U_11
_atom_site_aniso_U_22
_atom_site_aniso_U_33
_atom_site_aniso_U_12
_atom_site_aniso_U_13
_atom_site_aniso_U_23
Mn1 0.00720 0.00720 0.00530 0.00150 0.00000 0.00000
Mn2 0.00490 0.00490 0.00490 -0.00030 -0.00030 -0.00030
Si 0.00300 0.01050 0.01050 0.00000 0.00000 0.00000
O 0.00600 0.01000 0.01900 -0.00100 -0.00300 0.00200

loop_
_atom_site_label
_atom_site_fract_x
_atom_site_fract_y
_atom_site_fract_z
_atom_site_U_iso_or_equiv
Mn1 0.00000 0.25000 0.12500 0.00659
Mn2 0.00000 0.00000 0.00000 0.00494
Si 0.37500 0.00000 0.25000 0.00811
O 0.03630 0.05260 0.65700 0.01153

loop_
_cod_changelog_entry_id
_cod_changelog_entry_author
_cod_changelog_entry_date
_cod_changelog_entry_text
1
;cod-tools version 3.10.1
Id: cif_fix_AMCSD_atom_labels 10224 2024-08-07 11:09:31Z saulius
;
2024-08-07T19:39:51+03:00
;Changed the following '_atom_site_label' values:
the first duplicated label 'Mn'  converted to 'Mn1'
duplicated label 'Mn' at index 1 converted to 'Mn2'
;

loop_
_cod_related_entry_id
_cod_related_entry_database
_cod_related_entry_code
1 AMCSD 0008166
